data_4063094
_journal_name_full Organometallics
_journal_year 2004
_chemical_formula_sum 'C48 H58 Er2 O3 S2'
_chemical_formula_weight 1081.58
_space_group_IT_number 15
_symmetry_cell_setting monoclinic
_symmetry_space_group_name_Hall '-C 2yc'
_symmetry_space_group_name_H-M 'C 1 2/c 1'
_cell_angle_alpha 90.00
_cell_angle_beta 90.510(4)
_cell_angle_gamma 90.00
_cell_formula_units_Z 4
_cell_length_a 10.696(4)
_cell_length_b 28.129(9)
_cell_length_c 15.256(5)
_cell_measurement_temperature 298(2)
_cell_volume 4590(3)
_diffrn_ambient_temperature 298(2)
_exptl_crystal_density_diffrn 1.565
_cod_depositor_comments
;
The following automatic conversions were performed:
'_symmetry_cell_setting' value 'Monoclinic' changed to 'monoclinic'
according to '/home/saulius/struct/CIF-dictionaries/cif_core.dic'
dictionary named 'cif_core.dic' version 2.4.1 from 2010-06-29.

Automatic conversion script
Id: cif_fix_enum 1527 2010-12-29 10:47:43Z saulius 
;
_cod_original_sg_symbol_H-M 'C 2/c'
_cod_database_code 4063094

loop_
_symmetry_equiv_pos_as_xyz
'x, y, z'
'-x, y, -z+1/2'
'x+1/2, y+1/2, z'
'-x+1/2, y+1/2, -z+1/2'
'-x, -y, -z'
'x, -y, z-1/2'
'-x+1/2, -y+1/2, -z'
'x+1/2, -y+1/2, z-1/2'

loop_
_atom_site_label
_atom_site_type_symbol
_atom_site_fract_x
_atom_site_fract_y
_atom_site_fract_z
_atom_site_U_iso_or_equiv
_atom_site_adp_type
_atom_site_occupancy
_atom_site_symmetry_multiplicity
_atom_site_calc_flag
_atom_site_refinement_flags
_atom_site_disorder_assembly
_atom_site_disorder_group
Er1 Er 0.34840(2) 0.618572(10) 0.815034(19) 0.04466(12) Uani 1 1 d . . .
S1 S 0.21307(16) 0.58737(6) 0.65995(12) 0.0519(4) Uani 1 1 d . . .
O1 O 0.4402(4) 0.62058(14) 0.6744(3) 0.0464(10) Uani 1 1 d . . .
C1 C 0.1626(7) 0.6785(3) 0.8484(6) 0.071(2) Uani 1 1 d . . .
H1A H 0.0808 0.6696 0.8718 0.085 Uiso 1 1 calc R . .
C2 C 0.2649(8) 0.6941(3) 0.8979(6) 0.074(2) Uani 1 1 d . . .
H2A H 0.2661 0.6987 0.9615 0.089 Uiso 1 1 calc R . .
C3 C 0.3532(7) 0.7116(3) 0.8397(6) 0.073(2) Uani 1 1 d . . .
H3A H 0.4273 0.7303 0.8560 0.087 Uiso 1 1 calc R . .
C4 C 0.3051(8) 0.7064(3) 0.7543(5) 0.066(2) Uani 1 1 d . . .
H4A H 0.3402 0.7203 0.7010 0.079 Uiso 1 1 calc R . .
C5 C 0.1886(7) 0.6859(3) 0.7618(5) 0.066(2) Uani 1 1 d . . .
H5A H 0.1282 0.6823 0.7135 0.079 Uiso 1 1 calc R . .
C6 C 0.2005(9) 0.5677(5) 0.9172(10) 0.109(4) Uani 1 1 d . . .
H6A H 0.1124 0.5748 0.9282 0.130 Uiso 1 1 calc R . .
C7 C 0.2963(15) 0.5807(4) 0.9696(7) 0.104(4) Uani 1 1 d . . .
H7A H 0.2886 0.5983 1.0247 0.124 Uiso 1 1 calc R . .
C8 C 0.3970(10) 0.5583(4) 0.9435(8) 0.091(3) Uani 1 1 d . . .
H8A H 0.4760 0.5571 0.9765 0.109 Uiso 1 1 calc R . .
C9 C 0.3690(13) 0.5302(3) 0.8739(8) 0.098(4) Uani 1 1 d . . .
H9A H 0.4227 0.5054 0.8495 0.118 Uiso 1 1 calc R . .
C10 C 0.2418(14) 0.5363(4) 0.8562(7) 0.100(4) Uani 1 1 d . . .
H10A H 0.1898 0.5165 0.8176 0.120 Uiso 1 1 calc R . .
C11 C 0.2464(7) 0.5268(2) 0.6257(6) 0.070(2) Uani 1 1 d . . .
H11A H 0.2801 0.5270 0.5669 0.084 Uiso 1 1 calc R . .
H11B H 0.3088 0.5130 0.6647 0.084 Uiso 1 1 calc R . .
C12 C 0.1319(8) 0.4976(3) 0.6273(7) 0.090(3) Uani 1 1 d . . .
H12A H 0.0947 0.4996 0.6843 0.134 Uiso 1 1 calc R . .
H12B H 0.1526 0.4651 0.6149 0.134 Uiso 1 1 calc R . .
H12C H 0.0738 0.5091 0.5839 0.134 Uiso 1 1 calc R . .
C13 C 0.3457(5) 0.6185(2) 0.6156(4) 0.0421(13) Uani 1 1 d . . .
C14 C 0.3387(6) 0.6362(2) 0.5349(4) 0.0455(15) Uani 1 1 d . . .
C15 C 0.4438(6) 0.6628(2) 0.4932(5) 0.0554(17) Uani 1 1 d . . .
H15A H 0.4661 0.6469 0.4392 0.066 Uiso 1 1 calc R . .
H15B H 0.5161 0.6617 0.5320 0.066 Uiso 1 1 calc R . .
C16 C 0.4141(8) 0.7141(2) 0.4729(6) 0.073(2) Uani 1 1 d . . .
H16A H 0.3447 0.7156 0.4327 0.110 Uiso 1 1 calc R . .
H16B H 0.4857 0.7290 0.4471 0.110 Uiso 1 1 calc R . .
H16C H 0.3930 0.7304 0.5261 0.110 Uiso 1 1 calc R . .
C17 C 0.2241(6) 0.6305(2) 0.4803(4) 0.0492(16) Uani 1 1 d . . .
C18 C 0.1247(6) 0.6616(2) 0.4883(5) 0.0574(18) Uani 1 1 d . . .
H18 H 0.1275 0.6851 0.5312 0.069 Uiso 1 1 calc R . .
C19 C 0.0215(7) 0.6584(3) 0.4339(5) 0.070(2) Uani 1 1 d . . .
H19 H -0.0442 0.6797 0.4400 0.084 Uiso 1 1 calc R . .
C20 C 0.0157(8) 0.6246(3) 0.3722(6) 0.077(2) Uani 1 1 d . . .
H20 H -0.0536 0.6226 0.3352 0.093 Uiso 1 1 calc R . .
C21 C 0.1098(10) 0.5937(4) 0.3640(6) 0.088(3) Uani 1 1 d . . .
H21 H 0.1045 0.5698 0.3218 0.106 Uiso 1 1 calc R . .
C22 C 0.2165(8) 0.5966(3) 0.4179(5) 0.071(2) Uani 1 1 d . . .
H22 H 0.2818 0.5752 0.4106 0.085 Uiso 1 1 calc R . .
O2 O 0.5000 0.6873(6) 0.2500 0.267(15) Uani 1 2 d SD . .
C24 C 0.543(2) 0.6071(5) 0.257(2) 0.057(7) Uani 0.38(3) 1 d PD . .
C23 C 0.590(2) 0.6544(6) 0.2712(14) 0.072(10) Uani 0.38(3) 1 d PD . .
C26 C 0.675(2) 0.6726(9) 0.2971(12) 0.110(8) Uani 0.62(3) 1 d P . .
C25 C 0.608(4) 0.6074(11) 0.2850(19) 0.24(2) Uani 0.62(3) 1 d P . .

loop_
_atom_site_aniso_label
_atom_site_aniso_U_11
_atom_site_aniso_U_22
_atom_site_aniso_U_33
_atom_site_aniso_U_23
_atom_site_aniso_U_13
_atom_site_aniso_U_12
Er1 0.03857(17) 0.04796(18) 0.04746(19) 0.00231(14) 0.00022(12) -0.00114(14)
S1 0.0463(9) 0.0504(9) 0.0589(11) -0.0001(8) -0.0044(8) -0.0044(8)
O1 0.044(2) 0.048(2) 0.047(2) 0.000(2) -0.0070(19) 0.003(2)
C1 0.044(4) 0.079(5) 0.089(7) -0.003(5) 0.006(4) 0.017(4)
C2 0.077(6) 0.077(5) 0.069(6) -0.015(4) -0.005(5) 0.024(5)
C3 0.058(5) 0.049(4) 0.110(7) -0.017(4) -0.010(5) 0.010(4)
C4 0.075(6) 0.059(5) 0.065(5) 0.003(4) 0.008(4) 0.025(4)
C5 0.061(5) 0.072(5) 0.065(5) -0.009(4) -0.016(4) 0.022(4)
C6 0.061(6) 0.117(9) 0.149(12) 0.067(8) 0.007(7) -0.022(6)
C7 0.152(12) 0.094(8) 0.065(6) 0.010(5) 0.027(7) -0.037(8)
C8 0.079(7) 0.097(8) 0.095(8) 0.044(6) -0.020(6) -0.032(6)
C9 0.127(10) 0.053(5) 0.115(9) 0.028(6) 0.057(8) 0.015(6)
C10 0.147(11) 0.079(7) 0.073(7) 0.015(5) -0.024(7) -0.068(7)
C11 0.071(5) 0.048(4) 0.091(6) -0.007(4) 0.006(4) -0.006(4)
C12 0.079(6) 0.073(5) 0.117(8) -0.029(5) 0.010(5) -0.022(5)
C13 0.038(3) 0.040(3) 0.048(4) -0.004(3) -0.002(3) -0.003(3)
C14 0.051(4) 0.041(3) 0.044(4) -0.007(3) -0.006(3) 0.001(3)
C15 0.052(4) 0.058(4) 0.055(4) -0.003(3) -0.003(3) -0.003(3)
C16 0.076(5) 0.056(4) 0.087(6) 0.010(4) 0.000(5) -0.007(4)
C17 0.049(4) 0.055(4) 0.044(4) 0.001(3) -0.002(3) 0.000(3)
C18 0.052(4) 0.057(4) 0.063(5) -0.005(3) -0.013(4) 0.010(3)
C19 0.055(5) 0.079(5) 0.075(6) 0.006(4) -0.006(4) 0.007(4)
C20 0.060(5) 0.102(7) 0.069(6) -0.002(5) -0.023(4) -0.008(5)
C21 0.094(7) 0.096(6) 0.075(6) -0.025(5) -0.026(5) -0.015(6)
C22 0.060(5) 0.074(5) 0.078(6) -0.025(4) -0.018(4) 0.007(4)
O2 0.51(5) 0.170(16) 0.129(14) 0.000 0.17(2) 0.000
C24 0.050(14) 0.057(12) 0.065(17) 0.000(12) 0.013(15) 0.000(10)
C23 0.11(2) 0.057(15) 0.049(14) -0.005(10) 0.026(14) -0.014(13)
C26 0.111(16) 0.140(18) 0.079(13) 0.012(11) 0.008(11) -0.001(13)
C25 0.34(5) 0.27(3) 0.10(2) 0.11(2) 0.13(3) 0.26(4)

loop_
_geom_bond_atom_site_label_1
_geom_bond_atom_site_label_2
_geom_bond_distance
_geom_bond_site_symmetry_2
_geom_bond_publ_flag
Er1 O1 2.266(4) 2_656 ?
Er1 O1 2.368(4) . ?
Er1 C2 2.631(7) . ?
Er1 C8 2.640(9) . ?
Er1 C3 2.645(7) . ?
Er1 C6 2.650(9) . ?
Er1 C9 2.651(8) . ?
Er1 C7 2.652(9) . ?
Er1 C1 2.658(7) . ?
Er1 C10 2.658(8) . ?
Er1 C5 2.673(7) . ?
Er1 C4 2.677(7) . ?
Er1 S1 2.899(4) . ?
S1 C13 1.804(6) . ?
S1 C11 1.819(7) . ?
O1 C13 1.347(7) . ?
O1 Er1 2.266(4) 2_656 ?
C1 C5 1.368(10) . ?
C1 C2 1.394(11) . ?
C1 H1A 0.9800 . ?
C2 C3 1.393(11) . ?
C2 H2A 0.9800 . ?
C3 C4 1.404(11) . ?
C3 H3A 0.9800 . ?
C4 C5 1.379(11) . ?
C4 H4A 0.9800 . ?
C5 H5A 0.9800 . ?
C6 C7 1.345(15) . ?
C6 C10 1.359(15) . ?
C6 H6A 0.9800 . ?
C7 C8 1.313(14) . ?
C7 H7A 0.9800 . ?
C8 C9 1.355(14) . ?
C8 H8A 0.9800 . ?
C9 C10 1.395(15) . ?
C9 H9A 0.9800 . ?
C10 H10A 0.9800 . ?
C11 C12 1.475(10) . ?
C11 H11A 0.9700 . ?
C11 H11B 0.9700 . ?
C12 H12A 0.9600 . ?
C12 H12B 0.9600 . ?
C12 H12C 0.9600 . ?
C13 C14 1.329(9) . ?
C14 C17 1.484(9) . ?
C14 C15 1.497(9) . ?
C15 C16 1.509(9) . ?
C15 H15A 0.9700 . ?
C15 H15B 0.9700 . ?
C16 H16A 0.9600 . ?
C16 H16B 0.9600 . ?
C16 H16C 0.9600 . ?
C17 C22 1.350(10) . ?
C17 C18 1.382(9) . ?
C18 C19 1.378(10) . ?
C18 H18 0.9300 . ?
C19 C20 1.338(11) . ?
C19 H19 0.9300 . ?
C20 C21 1.337(13) . ?
C20 H20 0.9300 . ?
C21 C22 1.403(11) . ?
C21 H21 0.9300 . ?
C22 H22 0.9300 . ?
O2 C23 1.374(18) 2_655 ?
O2 C23 1.374(18) . ?
C24 C25 0.81(4) . ?
C24 C24 0.94(5) 2_655 ?
C24 C23 1.441(10) . ?
C24 C25 1.73(6) 2_655 ?
C24 C23 2.00(3) 2_655 ?
C23 C26 1.11(2) . ?
C23 C25 1.35(3) . ?
C23 C24 2.00(3) 2_655 ?
C23 C23 2.03(5) 2_655 ?
C26 C25 1.98(4) . ?
C25 C24 1.73(6) 2_655 ?
